data_4119205
loop_
_publ_author_name
'Jacob S. Kanady'
'Jose L. Mendoza-Cortes'
'Emily Y. Tsui'
'Robert J. Nielsen'
'William A. Goddard'
'Theodor Agapie'

_publ_section_title
;
 Oxygen Atom Transfer and Oxidative Water Incorporation in Cuboidal Mn3MOn
 Complexes Based on Synthetic, Isotopic Labeling, and Computational
 Studies
;
_journal_name_full 'Journal of the American Chemical Society'
_journal_page_first 1073
_journal_page_last 1082
_journal_paper_doi 10.1021/ja310022p
_journal_volume 135
_journal_year 2013
_chemical_formula_sum 'C70 H61 F3 Mn3 N7 O17 S Sc'
_chemical_formula_weight 1571.10
_chemical_name_systematic
; 
 ? 
;
_space_group_IT_number 2
_symmetry_cell_setting triclinic
_symmetry_space_group_name_Hall '-P 1'
_symmetry_space_group_name_H-M 'P -1'
_atom_sites_solution_hydrogens geom
_atom_sites_solution_primary direct
_atom_sites_solution_secondary difmap
_audit_creation_method SHELXL-97
_cell_angle_alpha 73.250(2)
_cell_angle_beta 84.410(3)
_cell_angle_gamma 72.393(2)
_cell_formula_units_Z 2
_cell_length_a 13.7160(7)
_cell_length_b 15.8986(7)
_cell_length_c 16.3736(8)
_cell_measurement_reflns_used 9817
_cell_measurement_temperature 100(2)
_cell_measurement_theta_max 43.28
_cell_measurement_theta_min 2.42
_cell_volume 3258.6(3)
_computing_cell_refinement 'Bruker SAINT'
_computing_data_collection 'Bruker APEX2'
_computing_data_reduction 'Bruker SAINT'
_computing_molecular_graphics 'Bruker SHELXTL'
_computing_publication_material 'Bruker SHELXTL'
_computing_structure_refinement 'SHELXL-97 (Sheldrick, 2008)'
_computing_structure_solution 'SHELXS-97 (Sheldrick, 2008)'
_diffrn_ambient_temperature 100(2)
_diffrn_measured_fraction_theta_full 1.000
_diffrn_measured_fraction_theta_max 0.930
_diffrn_measurement_device_type 'Bruker APEX-II CCD'
_diffrn_measurement_method '\f and \w scans'
_diffrn_radiation_monochromator graphite
_diffrn_radiation_source 'fine-focus sealed tube'
_diffrn_radiation_type MoK\a
_diffrn_radiation_wavelength 0.71073
_diffrn_reflns_av_R_equivalents 0.0657
_diffrn_reflns_av_sigmaI/netI 0.0569
_diffrn_reflns_limit_h_max 26
_diffrn_reflns_limit_h_min -26
_diffrn_reflns_limit_k_max 28
_diffrn_reflns_limit_k_min -30
_diffrn_reflns_limit_l_max 31
_diffrn_reflns_limit_l_min -31
_diffrn_reflns_number 364399
_diffrn_reflns_theta_full 25.00
_diffrn_reflns_theta_max 43.86
_diffrn_reflns_theta_min 1.77
_exptl_absorpt_coefficient_mu 0.788
_exptl_absorpt_correction_T_max 0.8843
_exptl_absorpt_correction_T_min 0.7866
_exptl_absorpt_correction_type multi-scan
_exptl_absorpt_process_details SADABS
_exptl_crystal_colour brown
_exptl_crystal_density_diffrn 1.601
_exptl_crystal_description trapezoidal
_exptl_crystal_F_000 1610
_exptl_crystal_size_max 0.32
_exptl_crystal_size_mid 0.29
_exptl_crystal_size_min 0.16
_refine_diff_density_max 1.479
_refine_diff_density_min -0.768
_refine_diff_density_rms 0.126
_refine_ls_extinction_method none
_refine_ls_goodness_of_fit_ref 1.270
_refine_ls_hydrogen_treatment constr
_refine_ls_matrix_type full
_refine_ls_number_parameters 959
_refine_ls_number_reflns 47053
_refine_ls_number_restraints 12
_refine_ls_restrained_S_all 1.270
_refine_ls_R_factor_all 0.0855
_refine_ls_R_factor_gt 0.0464
_refine_ls_shift/su_max 0.003
_refine_ls_shift/su_mean 0.000
_refine_ls_structure_factor_coef Fsqd
_refine_ls_weighting_details 'calc w=1/[\s^2^(Fo^2^)+(0.0500P)^2^+0.0000P] where P=(Fo^2^+2Fc^2^)/3'
_refine_ls_weighting_scheme calc
_refine_ls_wR_factor_gt 0.1091
_refine_ls_wR_factor_ref 0.1220
_reflns_number_gt 32649
_reflns_number_total 47053
_reflns_threshold_expression >2sigma(I)
_cod_data_source_file ja310022p_si_002.cif
_cod_data_source_block eyt115
_cod_database_code 4119205

loop_
_symmetry_equiv_pos_as_xyz
'x, y, z'
'-x, -y, -z'

loop_
_atom_site_label
_atom_site_type_symbol
_atom_site_fract_x
_atom_site_fract_y
_atom_site_fract_z
_atom_site_U_iso_or_equiv
_atom_site_adp_type
_atom_site_occupancy
_atom_site_symmetry_multiplicity
_atom_site_calc_flag
_atom_site_refinement_flags
_atom_site_disorder_assembly
_atom_site_disorder_group
Mn1 Mn 0.302667(11) 0.230329(10) 0.707691(9) 0.00683(3) Uani 1 1 d . . .
Mn2 Mn 0.214368(11) 0.127639(10) 0.850117(9) 0.00702(3) Uani 1 1 d . . .
Mn3 Mn 0.089363(11) 0.285819(10) 0.735512(9) 0.00700(3) Uani 1 1 d . . .
Sc4 Sc 0.224918(14) 0.316212(12) 0.855907(12) 0.00831(3) Uani 1 1 d . A .
O1 O 0.20229(5) 0.33358(5) 0.72078(5) 0.00812(11) Uani 1 1 d . . .
O3 O 0.11629(5) 0.24106(5) 0.85092(4) 0.00841(11) Uani 1 1 d . . .
O4 O 0.19317(5) 0.17577(5) 0.73009(4) 0.00771(11) Uani 1 1 d . . .
O2 O 0.31421(5) 0.18836(5) 0.82773(5) 0.00826(11) Uani 1 1 d . . .
O5 O 0.24129(6) 0.40200(6) 0.93457(5) 0.01447(14) Uani 1 1 d . . .
O13 O -0.00395(6) 0.40156(5) 0.74583(5) 0.01085(12) Uani 1 1 d . . .
O11 O 0.23425(6) 0.09218(5) 0.97279(5) 0.01115(12) Uani 1 1 d . . .
O9 O 0.41150(6) 0.28775(5) 0.69661(5) 0.01071(12) Uani 1 1 d . . .
O8 O 0.35864(6) 0.35305(5) 0.80386(5) 0.01265(13) Uani 1 1 d . . .
O10 O 0.23594(6) 0.22932(5) 0.98235(5) 0.01377(14) Uani 1 1 d . . .
O12 O 0.09005(6) 0.42979(5) 0.83382(5) 0.01274(13) Uani 1 1 d . . .
C4 C 0.41848(8) 0.33720(7) 0.74394(7) 0.01096(16) Uani 1 1 d . A .
C6 C 0.24394(8) 0.14587(7) 1.01421(6) 0.01130(16) Uani 1 1 d . A .
C2 C 0.01250(8) 0.45095(7) 0.78902(7) 0.01097(16) Uani 1 1 d . A .
C1 C -0.06841(9) 0.54002(8) 0.78549(8) 0.0176(2) Uani 1 1 d . . .
H1A H -0.1115 0.5329 0.8369 0.026 Uiso 1 1 calc R A .
H1B H -0.1107 0.5573 0.7350 0.026 Uiso 1 1 calc R . .
H1C H -0.0358 0.5879 0.7822 0.026 Uiso 1 1 calc R . .
C5 C 0.26711(10) 0.10439(9) 1.10722(7) 0.0199(2) Uani 1 1 d . . .
H5A H 0.2883 0.1471 1.1294 0.030 Uiso 1 1 calc R A .
H5B H 0.3224 0.0468 1.1150 0.030 Uiso 1 1 calc R . .
H5C H 0.2058 0.0921 1.1381 0.030 Uiso 1 1 calc R . .
C3 C 0.50704(9) 0.37687(8) 0.72549(8) 0.0173(2) Uani 1 1 d . . .
H3A H 0.4837 0.4411 0.7269 0.026 Uiso 1 1 calc R A .
H3B H 0.5356 0.3734 0.6689 0.026 Uiso 1 1 calc R . .
H3C H 0.5598 0.3421 0.7686 0.026 Uiso 1 1 calc R . .
O15 O 0.30223(5) 0.01854(5) 0.83830(5) 0.00921(12) Uani 1 1 d . . .
O14 O 0.28688(5) 0.25875(5) 0.59162(5) 0.00908(11) Uani 1 1 d . . .
O16 O -0.01161(5) 0.23118(5) 0.73937(5) 0.00891(11) Uani 1 1 d . . .
N1 N 0.41566(6) 0.12213(6) 0.68212(5) 0.00861(13) Uani 1 1 d . . .
N3 N 0.04452(6) 0.33664(6) 0.60975(5) 0.00906(13) Uani 1 1 d . . .
N2 N 0.11664(6) 0.04727(6) 0.88040(5) 0.00912(13) Uani 1 1 d . . .
C13 C 0.09884(7) 0.13524(7) 0.58254(6) 0.01021(15) Uani 1 1 d . . .
H13 H 0.0555 0.1878 0.5451 0.012 Uiso 1 1 calc R . .
C8 C 0.20405(7) 0.10976(7) 0.56481(6) 0.00944(15) Uani 1 1 d . . .
C12 C 0.05616(7) 0.08533(7) 0.65378(6) 0.00964(15) Uani 1 1 d . . .
C14 C 0.24056(7) 0.16003(7) 0.48105(6) 0.00968(15) Uani 1 1 d . . .
C11 C 0.12071(7) 0.00686(7) 0.70708(6) 0.01014(15) Uani 1 1 d . . .
H11 H 0.0924 -0.0290 0.7547 0.012 Uiso 1 1 calc R . .
C15 C 0.31739(7) 0.20543(7) 0.46750(6) 0.00933(15) Uani 1 1 d . . .
C21 C 0.32023(7) -0.13249(7) 0.82928(7) 0.01041(15) Uani 1 1 d . . .
C27 C -0.12590(7) 0.19382(7) 0.66527(6) 0.00980(15) Uani 1 1 d . . .
C26 C -0.05770(7) 0.10694(7) 0.66490(6) 0.01021(15) Uani 1 1 d . . .
C9 C 0.26637(7) 0.03159(7) 0.61980(6) 0.01018(15) Uani 1 1 d . . .
H9 H 0.3377 0.0129 0.6081 0.012 Uiso 1 1 calc R . .
C10 C 0.22598(7) -0.01977(7) 0.69166(6) 0.00962(15) Uani 1 1 d . . .
C20 C 0.29583(7) -0.10891(7) 0.74224(7) 0.01047(15) Uani 1 1 d . . .
C16 C 0.34294(8) 0.24594(7) 0.38365(7) 0.01254(17) Uani 1 1 d . . .
H16 H 0.3970 0.2736 0.3741 0.015 Uiso 1 1 calc R . .
C25 C 0.34135(8) -0.17330(7) 0.69633(7) 0.01356(17) Uani 1 1 d . . .
H25 H 0.3273 -0.1577 0.6373 0.016 Uiso 1 1 calc R . .
C31 C -0.09979(8) 0.03561(7) 0.66949(7) 0.01403(18) Uani 1 1 d . . .
H31 H -0.0551 -0.0242 0.6739 0.017 Uiso 1 1 calc R . .
C19 C 0.19021(8) 0.16195(7) 0.40960(7) 0.01254(17) Uani 1 1 d . . .
H19 H 0.1382 0.1321 0.4181 0.015 Uiso 1 1 calc R . .
C30 C -0.20501(8) 0.04949(8) 0.66778(8) 0.01594(19) Uani 1 1 d . . .
H30 H -0.2313 -0.0004 0.6719 0.019 Uiso 1 1 calc R . .
C22 C 0.38531(9) -0.21961(7) 0.86696(7) 0.01521(18) Uani 1 1 d . . .
H22 H 0.4005 -0.2359 0.9258 0.018 Uiso 1 1 calc R . .
C24 C 0.40652(9) -0.25948(8) 0.73462(8) 0.01666(19) Uani 1 1 d . . .
H24 H 0.4358 -0.3019 0.7020 0.020 Uiso 1 1 calc R . .
C17 C 0.29168(9) 0.24709(8) 0.31343(7) 0.01530(18) Uani 1 1 d . . .
H17 H 0.3102 0.2758 0.2572 0.018 Uiso 1 1 calc R . .
C28 C -0.23105(8) 0.20757(7) 0.66033(7) 0.01282(17) Uani 1 1 d . . .
H28 H -0.2766 0.2668 0.6571 0.015 Uiso 1 1 calc R . .
C18 C 0.21369(9) 0.20602(8) 0.32672(7) 0.01477(18) Uani 1 1 d . . .
H18 H 0.1766 0.2079 0.2799 0.018 Uiso 1 1 calc R . .
C23 C 0.42822(9) -0.28282(8) 0.82035(8) 0.0179(2) Uani 1 1 d . . .
H23 H 0.4721 -0.3416 0.8472 0.021 Uiso 1 1 calc R . .
C29 C -0.27073(8) 0.13663(8) 0.66002(8) 0.01532(19) Uani 1 1 d . . .
H29 H -0.3422 0.1480 0.6545 0.018 Uiso 1 1 calc R . .
C33 C 0.28048(7) -0.06403(6) 0.88335(6) 0.00925(15) Uani 1 1 d . . .
C32 C 0.36703(7) 0.21879(6) 0.54191(6) 0.00882(14) Uani 1 1 d . . .
C34 C -0.08881(7) 0.27171(7) 0.67735(6) 0.00917(15) Uani 1 1 d . . .
C45 C -0.04375(7) 0.32230(7) 0.59644(6) 0.00983(15) Uani 1 1 d . . .
C35 C 0.43317(7) 0.13053(6) 0.59811(6) 0.00887(14) Uani 1 1 d . . .
C40 C 0.16549(7) -0.04298(7) 0.89647(6) 0.00943(15) Uani 1 1 d . . .
C37 C 0.56413(8) -0.01237(7) 0.62737(7) 0.01290(17) Uani 1 1 d . . .
H37 H 0.6145 -0.0591 0.6087 0.015 Uiso 1 1 calc R . .
C39 C 0.47231(7) 0.04840(7) 0.73920(6) 0.01020(15) Uani 1 1 d . . .
H39 H 0.4616 0.0438 0.7983 0.012 Uiso 1 1 calc R . .
C46 C -0.08558(8) 0.35097(8) 0.51577(7) 0.01394(17) Uani 1 1 d . . .
H46 H -0.1484 0.3412 0.5074 0.017 Uiso 1 1 calc R . .
C41 C 0.11290(8) -0.10842(7) 0.91903(7) 0.01237(16) Uani 1 1 d . . .
H41 H 0.1487 -0.1719 0.9319 0.015 Uiso 1 1 calc R . .
C38 C 0.54569(8) -0.02080(7) 0.71392(7) 0.01267(17) Uani 1 1 d . . .
H38 H 0.5831 -0.0735 0.7552 0.015 Uiso 1 1 calc R . .
C48 C 0.05639(9) 0.41059(8) 0.46198(7) 0.01605(19) Uani 1 1 d . . .
H48 H 0.0923 0.4410 0.4161 0.019 Uiso 1 1 calc R . .
C43 C -0.04355(8) 0.01381(8) 0.90480(7) 0.01413(18) Uani 1 1 d . . .
H43 H -0.1162 0.0350 0.9058 0.017 Uiso 1 1 calc R . .
C49 C 0.09249(8) 0.38165(7) 0.54424(7) 0.01202(16) Uani 1 1 d . . .
H49 H 0.1530 0.3940 0.5548 0.014 Uiso 1 1 calc R . .
C44 C 0.01387(8) 0.07536(7) 0.88577(6) 0.01131(16) Uani 1 1 d . . .
H44 H -0.0201 0.1390 0.8763 0.014 Uiso 1 1 calc R . .
C36 C 0.50799(8) 0.06515(7) 0.56865(7) 0.01110(16) Uani 1 1 d . . .
H36 H 0.5207 0.0732 0.5092 0.013 Uiso 1 1 calc R . .
C42 C 0.00660(8) -0.07923(8) 0.92238(7) 0.01470(18) Uani 1 1 d . . .
H42 H -0.0313 -0.1227 0.9366 0.018 Uiso 1 1 calc R . .
C47 C -0.03390(9) 0.39414(8) 0.44775(7) 0.0172(2) Uani 1 1 d . . .
H47 H -0.0598 0.4125 0.3916 0.021 Uiso 1 1 calc R . .
C50 C 0.43407(8) 0.28428(7) 0.50885(6) 0.01024(15) Uani 1 1 d . . .
C56 C 0.33497(7) -0.09812(7) 0.96984(6) 0.01016(15) Uani 1 1 d . . .
N5 N 0.28391(7) -0.12870(7) 1.04013(6) 0.01397(16) Uani 1 1 d . . .
N4 N 0.53375(7) 0.24718(7) 0.49639(6) 0.01454(16) Uani 1 1 d . . .
N6 N -0.21359(7) 0.42537(7) 0.66353(6) 0.01529(16) Uani 1 1 d . . .
C62 C -0.17367(7) 0.34107(7) 0.71372(7) 0.01057(15) Uani 1 1 d . . .
C63 C -0.19909(8) 0.31455(8) 0.79985(7) 0.01434(18) Uani 1 1 d . . .
H63 H -0.1709 0.2533 0.8331 0.017 Uiso 1 1 calc R . .
C60 C 0.48166(9) -0.11784(8) 1.04941(8) 0.0175(2) Uani 1 1 d . . .
H60 H 0.5495 -0.1152 1.0523 0.021 Uiso 1 1 calc R . .
C61 C 0.43445(8) -0.09275(8) 0.97180(7) 0.01554(19) Uani 1 1 d . . .
H61 H 0.4692 -0.0721 0.9203 0.019 Uiso 1 1 calc R . .
C51 C 0.38886(9) 0.37835(7) 0.49174(7) 0.01467(18) Uani 1 1 d . . .
H51 H 0.3178 0.4024 0.5019 0.018 Uiso 1 1 calc R . .
C66 C -0.27741(9) 0.48695(8) 0.70064(8) 0.0195(2) Uani 1 1 d . . .
H66 H -0.3052 0.5476 0.6659 0.023 Uiso 1 1 calc R . .
C64 C -0.26627(9) 0.37886(9) 0.83656(8) 0.0188(2) Uani 1 1 d . . .
H64 H -0.2852 0.3623 0.8951 0.023 Uiso 1 1 calc R . .
C52 C 0.44937(10) 0.43629(8) 0.45955(8) 0.0190(2) Uani 1 1 d . . .
H52 H 0.4202 0.5009 0.4459 0.023 Uiso 1 1 calc R . .
C58 C 0.33113(9) -0.15187(8) 1.11521(7) 0.0176(2) Uani 1 1 d . . .
H58 H 0.2952 -0.1729 1.1659 0.021 Uiso 1 1 calc R . .
C59 C 0.42808(9) -0.14701(8) 1.12301(7) 0.01618(19) Uani 1 1 d . . .
H59 H 0.4576 -0.1633 1.1776 0.019 Uiso 1 1 calc R . .
C53 C 0.55312(10) 0.39869(9) 0.44752(8) 0.0197(2) Uani 1 1 d . . .
H53 H 0.5967 0.4369 0.4265 0.024 Uiso 1 1 calc R . .
C65 C -0.30508(9) 0.46773(9) 0.78585(8) 0.0199(2) Uani 1 1 d . . .
H65 H -0.3494 0.5140 0.8091 0.024 Uiso 1 1 calc R . .
C54 C 0.59188(9) 0.30415(9) 0.46681(8) 0.0182(2) Uani 1 1 d . . .
H54 H 0.6631 0.2784 0.4587 0.022 Uiso 1 1 calc R . .
O17 O 0.82330(7) 0.27764(6) 0.36016(6) 0.02088(17) Uani 1 1 d . . .
C71 C 0.88298(12) 0.12555(10) 0.44972(9) 0.0278(3) Uani 1 1 d . . .
H71A H 0.8973 0.1491 0.4950 0.042 Uiso 1 1 calc R . .
H71B H 0.9313 0.0649 0.4533 0.042 Uiso 1 1 calc R . .
H71C H 0.8130 0.1206 0.4566 0.042 Uiso 1 1 calc R . .
C70 C 0.89428(11) 0.18990(9) 0.36451(9) 0.0236(2) Uani 1 1 d . . .
H70A H 0.9649 0.1951 0.3570 0.028 Uiso 1 1 calc R . .
H70B H 0.8807 0.1662 0.3184 0.028 Uiso 1 1 calc R . .
C69 C 0.82536(11) 0.33938(9) 0.27753(9) 0.0246(2) Uani 1 1 d . . .
H69A H 0.8080 0.3145 0.2338 0.029 Uiso 1 1 calc R . .
H69B H 0.8947 0.3470 0.2647 0.029 Uiso 1 1 calc R . .
C68 C 0.74961(12) 0.42981(10) 0.27595(10) 0.0291(3) Uani 1 1 d . . .
H68A H 0.6803 0.4232 0.2821 0.044 Uiso 1 1 calc R . .
H68B H 0.7557 0.4745 0.2217 0.044 Uiso 1 1 calc R . .
H68C H 0.7630 0.4511 0.3231 0.044 Uiso 1 1 calc R . .
N7 N 0.03715(13) 0.23365(12) 0.16198(11) 0.0425(4) Uani 1 1 d . . .
C72 C -0.00412(19) 0.38183(19) 0.03821(14) 0.0617(6) Uani 1 1 d . . .
H72A H -0.0592 0.4290 0.0562 0.093 Uiso 1 1 calc R . .
H72B H -0.0259 0.3702 -0.0117 0.093 Uiso 1 1 calc R . .
H72C H 0.0570 0.4030 0.0235 0.093 Uiso 1 1 calc R . .
C74 C 0.01892(13) 0.29843(14) 0.10682(12) 0.0360(4) Uani 1 1 d . . .
F2 F 0.39963(8) 0.50228(9) 1.02862(7) 0.0475(3) Uani 1 1 d . . .
F3 F 0.40428(8) 0.49613(8) 0.89856(6) 0.0397(2) Uani 1 1 d . . .
S1A S 0.30645(3) 0.39111(4) 1.00482(2) 0.01691(8) Uani 0.9072(15) 1 d PD A 1
O6A O 0.25046(12) 0.39944(13) 1.08166(9) 0.0381(4) Uani 0.9072(15) 1 d PD A 1
O7A O 0.40021(9) 0.31875(9) 1.01172(9) 0.0330(3) Uani 0.9072(15) 1 d PD A 1
C7A C 0.34583(12) 0.49598(12) 0.96768(11) 0.0274(3) Uani 0.9072(15) 1 d PD A 1
F1A F 0.26516(9) 0.57020(8) 0.94925(10) 0.0504(4) Uani 0.9072(15) 1 d PD A 1
S1B S 0.2716(4) 0.4218(3) 1.0108(3) 0.0186(8) Uani 0.0928(15) 1 d PD A 2
O6B O 0.2845(17) 0.3467(11) 1.0851(8) 0.061(7) Uani 0.0928(15) 1 d PD A 2
O7B O 0.2131(8) 0.5099(7) 1.0181(8) 0.0330(3) Uani 0.0928(15) 1 d PD A 2
C7B C 0.4006(9) 0.4326(10) 0.9803(11) 0.0274(3) Uani 0.0928(15) 1 d PD A 2
F1B F 0.4626(9) 0.3529(12) 0.9707(9) 0.076(5) Uani 0.0928(15) 1 d PD A 2

loop_
_atom_site_aniso_label
_atom_site_aniso_U_11
_atom_site_aniso_U_22
_atom_site_aniso_U_33
_atom_site_aniso_U_23
_atom_site_aniso_U_13
_atom_site_aniso_U_12
Mn1 0.00566(5) 0.00799(6) 0.00669(6) -0.00208(4) 0.00056(4) -0.00184(4)
Mn2 0.00604(5) 0.00778(5) 0.00690(6) -0.00151(4) 0.00016(4) -0.00205(4)
Mn3 0.00576(5) 0.00791(5) 0.00712(6) -0.00211(4) -0.00026(4) -0.00154(4)
Sc4 0.00801(7) 0.00931(7) 0.00818(7) -0.00328(6) -0.00015(5) -0.00244(5)
O1 0.0066(3) 0.0082(3) 0.0093(3) -0.0024(2) 0.0004(2) -0.0020(2)
O3 0.0076(3) 0.0096(3) 0.0076(3) -0.0025(2) 0.0001(2) -0.0017(2)
O4 0.0072(3) 0.0086(3) 0.0077(3) -0.0026(2) 0.0001(2) -0.0024(2)
O2 0.0073(3) 0.0098(3) 0.0078(3) -0.0018(2) -0.0004(2) -0.0032(2)
O5 0.0157(3) 0.0160(3) 0.0142(3) -0.0071(3) -0.0030(3) -0.0044(3)
O13 0.0094(3) 0.0107(3) 0.0125(3) -0.0048(2) -0.0010(2) -0.0011(2)
O11 0.0126(3) 0.0120(3) 0.0085(3) -0.0018(2) -0.0007(2) -0.0038(2)
O9 0.0090(3) 0.0126(3) 0.0113(3) -0.0031(2) 0.0009(2) -0.0045(2)
O8 0.0118(3) 0.0150(3) 0.0138(3) -0.0060(3) 0.0021(3) -0.0064(3)
O10 0.0184(4) 0.0136(3) 0.0096(3) -0.0028(3) -0.0006(3) -0.0053(3)
O12 0.0114(3) 0.0127(3) 0.0147(3) -0.0062(3) -0.0020(3) -0.0015(2)
C4 0.0090(4) 0.0106(4) 0.0129(4) -0.0015(3) -0.0008(3) -0.0038(3)
C6 0.0098(4) 0.0140(4) 0.0088(4) -0.0020(3) -0.0003(3) -0.0026(3)
C2 0.0092(4) 0.0113(4) 0.0117(4) -0.0037(3) 0.0009(3) -0.0016(3)
C1 0.0139(5) 0.0152(4) 0.0236(5) -0.0102(4) -0.0033(4) 0.0018(3)
C5 0.0270(6) 0.0217(5) 0.0090(4) -0.0017(4) -0.0046(4) -0.0052(4)
C3 0.0131(4) 0.0174(5) 0.0237(5) -0.0052(4) 0.0018(4) -0.0087(4)
O15 0.0081(3) 0.0081(3) 0.0105(3) -0.0011(2) 0.0014(2) -0.0027(2)
O14 0.0073(3) 0.0108(3) 0.0076(3) -0.0026(2) 0.0007(2) -0.0005(2)
O16 0.0069(3) 0.0105(3) 0.0086(3) -0.0009(2) -0.0022(2) -0.0024(2)
N1 0.0073(3) 0.0098(3) 0.0082(3) -0.0020(3) 0.0001(2) -0.0021(2)
N3 0.0077(3) 0.0091(3) 0.0094(3) -0.0021(3) -0.0001(3) -0.0015(2)
N2 0.0073(3) 0.0110(3) 0.0086(3) -0.0021(3) 0.0002(2) -0.0025(2)
C13 0.0083(4) 0.0116(4) 0.0108(4) -0.0042(3) 0.0003(3) -0.0021(3)
C8 0.0087(4) 0.0113(4) 0.0092(4) -0.0041(3) 0.0004(3) -0.0032(3)
C12 0.0070(3) 0.0120(4) 0.0109(4) -0.0048(3) 0.0004(3) -0.0027(3)
C14 0.0082(4) 0.0113(4) 0.0088(4) -0.0039(3) 0.0002(3) -0.0009(3)
C11 0.0090(4) 0.0114(4) 0.0109(4) -0.0039(3) 0.0006(3) -0.0036(3)
C15 0.0091(4) 0.0101(4) 0.0079(4) -0.0026(3) 0.0002(3) -0.0013(3)
C21 0.0083(4) 0.0097(4) 0.0127(4) -0.0026(3) 0.0009(3) -0.0026(3)
C27 0.0076(4) 0.0123(4) 0.0097(4) -0.0028(3) -0.0009(3) -0.0030(3)
C26 0.0076(4) 0.0134(4) 0.0105(4) -0.0043(3) 0.0004(3) -0.0034(3)
C9 0.0078(4) 0.0117(4) 0.0113(4) -0.0042(3) 0.0002(3) -0.0022(3)
C10 0.0085(4) 0.0103(4) 0.0106(4) -0.0041(3) 0.0000(3) -0.0024(3)
C20 0.0082(4) 0.0101(4) 0.0133(4) -0.0036(3) 0.0006(3) -0.0027(3)
C16 0.0146(4) 0.0127(4) 0.0099(4) -0.0025(3) 0.0014(3) -0.0043(3)
C25 0.0132(4) 0.0129(4) 0.0147(4) -0.0056(3) 0.0008(3) -0.0026(3)
C31 0.0108(4) 0.0140(4) 0.0187(5) -0.0063(4) 0.0010(3) -0.0043(3)
C19 0.0098(4) 0.0163(4) 0.0118(4) -0.0058(3) -0.0010(3) -0.0021(3)
C30 0.0118(4) 0.0178(5) 0.0218(5) -0.0077(4) 0.0008(4) -0.0075(4)
C22 0.0171(5) 0.0107(4) 0.0146(4) -0.0020(3) -0.0009(4) -0.0004(3)
C24 0.0169(5) 0.0124(4) 0.0199(5) -0.0075(4) 0.0016(4) -0.0007(3)
C17 0.0196(5) 0.0152(4) 0.0088(4) -0.0019(3) -0.0007(3) -0.0029(4)
C28 0.0076(4) 0.0160(4) 0.0152(4) -0.0050(4) -0.0011(3) -0.0027(3)
C18 0.0144(4) 0.0176(4) 0.0104(4) -0.0044(4) -0.0039(3) -0.0003(3)
C23 0.0183(5) 0.0107(4) 0.0204(5) -0.0037(4) -0.0008(4) 0.0015(3)
C29 0.0080(4) 0.0202(5) 0.0201(5) -0.0076(4) 0.0001(3) -0.0056(3)
C33 0.0088(4) 0.0080(3) 0.0102(4) -0.0012(3) 0.0000(3) -0.0027(3)
C32 0.0085(4) 0.0099(3) 0.0077(4) -0.0026(3) 0.0014(3) -0.0023(3)
C34 0.0067(3) 0.0113(4) 0.0089(4) -0.0020(3) -0.0013(3) -0.0020(3)
C45 0.0087(4) 0.0109(4) 0.0093(4) -0.0028(3) -0.0002(3) -0.0018(3)
C35 0.0076(3) 0.0097(3) 0.0089(4) -0.0025(3) 0.0005(3) -0.0022(3)
C40 0.0086(4) 0.0105(4) 0.0089(4) -0.0020(3) 0.0003(3) -0.0032(3)
C37 0.0099(4) 0.0126(4) 0.0151(4) -0.0056(3) -0.0001(3) 0.0000(3)
C39 0.0082(4) 0.0118(4) 0.0094(4) -0.0015(3) -0.0005(3) -0.0023(3)
C46 0.0125(4) 0.0167(4) 0.0114(4) -0.0024(3) -0.0032(3) -0.0029(3)
C41 0.0125(4) 0.0129(4) 0.0130(4) -0.0032(3) 0.0011(3) -0.0062(3)
C38 0.0105(4) 0.0116(4) 0.0132(4) -0.0018(3) -0.0023(3) 0.0000(3)
C48 0.0149(5) 0.0177(5) 0.0113(4) -0.0001(4) 0.0012(3) -0.0027(4)
C43 0.0090(4) 0.0198(5) 0.0132(4) -0.0030(4) 0.0010(3) -0.0053(3)
C49 0.0095(4) 0.0112(4) 0.0122(4) -0.0005(3) 0.0013(3) -0.0014(3)
C44 0.0077(4) 0.0146(4) 0.0096(4) -0.0014(3) 0.0002(3) -0.0021(3)
C36 0.0095(4) 0.0129(4) 0.0108(4) -0.0048(3) 0.0009(3) -0.0019(3)
C42 0.0127(4) 0.0192(5) 0.0147(4) -0.0046(4) 0.0019(3) -0.0090(4)
C47 0.0179(5) 0.0209(5) 0.0096(4) -0.0015(4) -0.0020(4) -0.0032(4)
C50 0.0114(4) 0.0123(4) 0.0077(4) -0.0027(3) 0.0015(3) -0.0048(3)
C56 0.0090(4) 0.0095(4) 0.0105(4) -0.0009(3) -0.0006(3) -0.0020(3)
N5 0.0138(4) 0.0166(4) 0.0108(4) 0.0003(3) -0.0008(3) -0.0069(3)
N4 0.0115(4) 0.0176(4) 0.0146(4) -0.0033(3) 0.0029(3) -0.0064(3)
N6 0.0136(4) 0.0139(4) 0.0155(4) -0.0041(3) -0.0022(3) 0.0009(3)
C62 0.0069(4) 0.0126(4) 0.0124(4) -0.0042(3) -0.0008(3) -0.0021(3)
C63 0.0110(4) 0.0165(4) 0.0144(4) -0.0042(4) 0.0020(3) -0.0030(3)
C60 0.0111(4) 0.0202(5) 0.0194(5) -0.0025(4) -0.0042(4) -0.0035(4)
C61 0.0101(4) 0.0199(5) 0.0144(4) -0.0004(4) -0.0001(3) -0.0051(4)
C51 0.0155(4) 0.0120(4) 0.0158(5) -0.0022(3) 0.0020(4) -0.0050(3)
C66 0.0173(5) 0.0152(5) 0.0224(6) -0.0060(4) -0.0035(4) 0.0021(4)
C64 0.0158(5) 0.0231(5) 0.0172(5) -0.0089(4) 0.0046(4) -0.0034(4)
C52 0.0253(6) 0.0152(5) 0.0182(5) -0.0028(4) 0.0026(4) -0.0111(4)
C58 0.0199(5) 0.0209(5) 0.0110(4) 0.0015(4) -0.0021(4) -0.0093(4)
C59 0.0177(5) 0.0155(4) 0.0139(4) -0.0002(4) -0.0054(4) -0.0047(4)
C53 0.0238(6) 0.0235(5) 0.0173(5) -0.0050(4) 0.0054(4) -0.0171(5)
C65 0.0150(5) 0.0210(5) 0.0239(6) -0.0125(5) 0.0023(4) -0.0004(4)
C54 0.0139(5) 0.0254(5) 0.0177(5) -0.0059(4) 0.0041(4) -0.0105(4)
O17 0.0201(4) 0.0194(4) 0.0204(4) -0.0042(3) 0.0008(3) -0.0032(3)
C71 0.0303(7) 0.0257(6) 0.0222(6) -0.0057(5) -0.0081(5) 0.0011(5)
C70 0.0210(6) 0.0215(5) 0.0241(6) -0.0058(5) -0.0012(5) -0.0001(4)
C69 0.0244(6) 0.0228(6) 0.0241(6) -0.0035(5) 0.0051(5) -0.0077(5)
C68 0.0314(7) 0.0222(6) 0.0306(7) -0.0032(5) 0.0031(6) -0.0079(5)
N7 0.0426(9) 0.0484(9) 0.0446(9) -0.0254(8) 0.0067(7) -0.0150(7)
C72 0.0547(13) 0.0891(18) 0.0401(11) -0.0013(11) 0.0059(10) -0.0365(13)
C74 0.0292(8) 0.0548(11) 0.0358(9) -0.0268(8) 0.0105(6) -0.0190(7)
F2 0.0385(6) 0.0853(8) 0.0500(6) -0.0466(6) 0.0099(5) -0.0393(6)
F3 0.0467(6) 0.0550(6) 0.0335(5) -0.0164(5) 0.0089(4) -0.0369(5)
S1A 0.01445(16) 0.0267(2) 0.01315(13) -0.00952(13) -0.00045(11) -0.00702(15)
O6A 0.0374(7) 0.0727(11) 0.0202(6) -0.0271(8) 0.0116(5) -0.0290(8)
O7A 0.0211(5) 0.0337(6) 0.0396(7) -0.0090(5) -0.0131(5) 0.0017(4)
C7A 0.0225(7) 0.0356(8) 0.0364(8) -0.0233(7) 0.0018(6) -0.0143(6)
F1A 0.0399(7) 0.0251(5) 0.0934(11) -0.0271(6) -0.0105(7) -0.0064(5)
S1B 0.0178(18) 0.0175(16) 0.0237(17) -0.0143(13) -0.0020(13) -0.0008(13)
O6B 0.121(19) 0.080(13) 0.013(5) -0.008(8) -0.003(8) -0.079(14)
O7B 0.0211(5) 0.0337(6) 0.0396(7) -0.0090(5) -0.0131(5) 0.0017(4)
C7B 0.0225(7) 0.0356(8) 0.0364(8) -0.0233(7) 0.0018(6) -0.0143(6)
F1B 0.024(6) 0.143(16) 0.046(8) -0.018(9) -0.012(6) -0.007(8)

loop_
_atom_type_symbol
_atom_type_description
_atom_type_scat_dispersion_real
_atom_type_scat_dispersion_imag
_atom_type_scat_source
C C 0.0033 0.0016 'International Tables Vol C Tables 4.2.6.8 and 6.1.1.4'
H H 0.0000 0.0000 'International Tables Vol C Tables 4.2.6.8 and 6.1.1.4'
N N 0.0061 0.0033 'International Tables Vol C Tables 4.2.6.8 and 6.1.1.4'
O O 0.0106 0.0060 'International Tables Vol C Tables 4.2.6.8 and 6.1.1.4'
F F 0.0171 0.0103 'International Tables Vol C Tables 4.2.6.8 and 6.1.1.4'
S S 0.1246 0.1234 'International Tables Vol C Tables 4.2.6.8 and 6.1.1.4'
Sc Sc 0.2519 0.3716 'International Tables Vol C Tables 4.2.6.8 and 6.1.1.4'
Mn Mn 0.3368 0.7283 'International Tables Vol C Tables 4.2.6.8 and 6.1.1.4'

loop_
_geom_angle_atom_site_label_1
_geom_angle_atom_site_label_2
_geom_angle_atom_site_label_3
_geom_angle
O14 Mn1 O1 94.79(3)
O14 Mn1 O2 173.11(3)
O1 Mn1 O2 88.48(3)
O14 Mn1 O4 91.94(3)
O1 Mn1 O4 83.86(3)
O2 Mn1 O4 82.36(3)
O14 Mn1 O9 93.49(3)
O1 Mn1 O9 93.33(3)
O2 Mn1 O9 92.37(3)
O4 Mn1 O9 174.07(3)
O14 Mn1 N1 80.60(3)
O1 Mn1 N1 174.89(3)
O2 Mn1 N1 96.34(3)
O4 Mn1 N1 98.44(3)
O9 Mn1 N1 84.79(3)
O14 Mn1 Mn3 92.02(2)
O1 Mn1 Mn3 41.53(2)
O2 Mn1 Mn3 86.40(2)
O4 Mn1 Mn3 42.45(2)
O9 Mn1 Mn3 134.84(2)
N1 Mn1 Mn3 140.25(2)
O14 Mn1 Mn2 133.56(2)
O1 Mn1 Mn2 87.48(2)
O2 Mn1 Mn2 40.39(2)
O4 Mn1 Mn2 42.09(2)
O9 Mn1 Mn2 132.75(2)
N1 Mn1 Mn2 97.29(2)
Mn3 Mn1 Mn2 60.391(6)
O14 Mn1 Sc4 139.34(2)
O1 Mn1 Sc4 44.90(2)
O2 Mn1 Sc4 44.88(2)
O4 Mn1 Sc4 88.91(2)
O9 Mn1 Sc4 85.42(2)
N1 Mn1 Sc4 139.38(2)
Mn3 Mn1 Sc4 62.515(6)
Mn2 Mn1 Sc4 62.631(6)
O15 Mn2 O2 94.36(3)
O15 Mn2 O3 173.48(3)
O2 Mn2 O3 88.19(3)
O15 Mn2 O4 92.47(3)
O2 Mn2 O4 83.29(3)
O3 Mn2 O4 81.85(3)
O15 Mn2 O11 92.77(3)
O2 Mn2 O11 92.93(3)
O3 Mn2 O11 93.10(3)
O4 Mn2 O11 173.76(3)
O15 Mn2 N2 80.10(3)
O2 Mn2 N2 173.59(3)
O3 Mn2 N2 97.66(3)
O4 Mn2 N2 100.06(3)
O11 Mn2 N2 84.18(3)
O15 Mn2 Mn1 92.02(2)
O2 Mn2 Mn1 41.34(2)
O3 Mn2 Mn1 85.93(2)
O4 Mn2 Mn1 42.08(2)
O11 Mn2 Mn1 134.26(2)
N2 Mn2 Mn1 141.33(2)
O15 Mn2 Mn3 134.11(2)
O2 Mn2 Mn3 86.39(2)
O3 Mn2 Mn3 39.98(2)
O4 Mn2 Mn3 41.95(2)
O11 Mn2 Mn3 133.08(2)
N2 Mn2 Mn3 99.76(2)
Mn1 Mn2 Mn3 59.601(6)
O15 Mn2 Sc4 138.50(2)
O2 Mn2 Sc4 44.60(2)
O3 Mn2 Sc4 45.08(2)
O4 Mn2 Sc4 88.75(2)
O11 Mn2 Sc4 85.08(2)
N2 Mn2 Sc4 140.37(2)
Mn1 Mn2 Sc4 62.449(6)
Mn3 Mn2 Sc4 62.213(6)
O16 Mn3 O3 95.28(3)
O16 Mn3 O1 172.32(3)
O3 Mn3 O1 88.90(3)
O16 Mn3 O4 91.43(3)
O3 Mn3 O4 83.09(3)
O1 Mn3 O4 82.67(3)
O16 Mn3 O13 94.67(3)
O3 Mn3 O13 93.90(3)
O1 Mn3 O13 91.46(3)
O4 Mn3 O13 173.42(3)
O16 Mn3 N3 80.14(3)
O3 Mn3 N3 174.41(3)
O1 Mn3 N3 96.01(3)
O4 Mn3 N3 100.16(3)
O13 Mn3 N3 83.34(3)
O16 Mn3 Mn1 133.18(2)
O3 Mn3 Mn1 87.20(2)
O1 Mn3 Mn1 40.44(2)
O4 Mn3 Mn1 42.35(2)
O13 Mn3 Mn1 131.89(2)
N3 Mn3 Mn1 98.27(2)
O16 Mn3 Mn2 92.49(2)
O3 Mn3 Mn2 41.30(2)
O1 Mn3 Mn2 86.40(2)
O4 Mn3 Mn2 41.86(2)
O13 Mn3 Mn2 135.13(2)
N3 Mn3 Mn2 141.48(2)
Mn1 Mn3 Mn2 60.009(6)
O16 Mn3 Sc4 140.03(2)
O3 Mn3 Sc4 45.13(2)
O1 Mn3 Sc4 45.21(2)
O4 Mn3 Sc4 89.01(2)
O13 Mn3 Sc4 84.75(2)
N3 Mn3 Sc4 138.95(2)
Mn1 Mn3 Sc4 62.710(6)
Mn2 Mn3 Sc4 62.587(6)
O8 Sc4 O10 116.26(3)
O8 Sc4 O12 113.04(3)
O10 Sc4 O12 113.78(3)
O8 Sc4 O2 80.35(3)
O10 Sc4 O2 82.01(3)
O12 Sc4 O2 148.05(3)
O8 Sc4 O1 80.51(3)
O10 Sc4 O1 147.41(3)
O12 Sc4 O1 80.41(3)
O2 Sc4 O1 73.21(3)
O8 Sc4 O3 147.06(3)
O10 Sc4 O3 79.57(3)
O12 Sc4 O3 82.23(3)
O2 Sc4 O3 73.27(3)
O1 Sc4 O3 73.31(3)
O8 Sc4 O5 77.55(3)
O10 Sc4 O5 75.71(3)
O12 Sc4 O5 74.78(3)
O2 Sc4 O5 137.16(3)
O1 Sc4 O5 136.80(3)
O3 Sc4 O5 135.39(3)
O8 Sc4 Mn3 117.75(2)
O10 Sc4 Mn3 115.98(2)
O12 Sc4 Mn3 72.35(2)
O2 Sc4 Mn3 75.754(19)
O1 Sc4 Mn3 37.726(19)
O3 Sc4 Mn3 36.668(19)
O5 Sc4 Mn3 147.06(2)
O8 Sc4 Mn1 71.54(2)
O10 Sc4 Mn1 118.97(2)
O12 Sc4 Mn1 116.65(2)
O2 Sc4 Mn1 37.654(19)
O1 Sc4 Mn1 36.545(19)
O3 Sc4 Mn1 75.529(19)
O5 Sc4 Mn1 149.08(2)
Mn3 Sc4 Mn1 54.775(6)
O8 Sc4 Mn2 116.58(2)
O10 Sc4 Mn2 71.54(2)
O12 Sc4 Mn2 119.51(2)
O2 Sc4 Mn2 36.606(19)
O1 Sc4 Mn2 75.950(19)
O3 Sc4 Mn2 37.801(19)
O5 Sc4 Mn2 147.25(2)
Mn3 Sc4 Mn2 55.200(5)
Mn1 Sc4 Mn2 54.920(5)
Mn1 O1 Mn3 98.03(3)
Mn1 O1 Sc4 98.55(3)
Mn3 O1 Sc4 97.07(3)
Mn3 O3 Mn2 98.72(3)
Mn3 O3 Sc4 98.20(3)
Mn2 O3 Sc4 97.12(3)
Mn1 O4 Mn2 95.83(3)
Mn1 O4 Mn3 95.20(3)
Mn2 O4 Mn3 96.19(3)
Mn2 O2 Mn1 98.27(3)
Mn2 O2 Sc4 98.80(3)
Mn1 O2 Sc4 97.47(3)
S1A O5 S1B 23.16(17)
S1A O5 Sc4 136.39(5)
S1B O5 Sc4 156.43(17)
C2 O13 Mn3 125.19(7)
C6 O11 Mn2 124.14(7)
C4 O9 Mn1 123.59(7)
C4 O8 Sc4 134.41(7)
C6 O10 Sc4 134.22(7)
C2 O12 Sc4 132.95(7)
O8 C4 O9 125.02(9)
O8 C4 C3 118.79(9)
O9 C4 C3 116.18(9)
O10 C6 O11 124.57(9)
O10 C6 C5 118.87(10)
O11 C6 C5 116.56(9)
O12 C2 O13 124.70(9)
O12 C2 C1 118.89(9)
O13 C2 C1 116.41(9)
C2 C1 H1A 109.5
C2 C1 H1B 109.5
H1A C1 H1B 109.5
C2 C1 H1C 109.5
H1A C1 H1C 109.5
H1B C1 H1C 109.5
C6 C5 H5A 109.5
C6 C5 H5B 109.5
H5A C5 H5B 109.5
C6 C5 H5C 109.5
H5A C5 H5C 109.5
H5B C5 H5C 109.5
C4 C3 H3A 109.5
C4 C3 H3B 109.5
H3A C3 H3B 109.5
C4 C3 H3C 109.5
H3A C3 H3C 109.5
H3B C3 H3C 109.5
C33 O15 Mn2 118.78(6)
C32 O14 Mn1 119.37(6)
C34 O16 Mn3 118.88(6)
C39 N1 C35 119.42(9)
C39 N1 Mn1 127.03(7)
C35 N1 Mn1 113.53(6)
C49 N3 C45 119.71(9)
C49 N3 Mn3 127.04(7)
C45 N3 Mn3 113.24(7)
C44 N2 C40 119.52(9)
C44 N2 Mn2 127.38(7)
C40 N2 Mn2 113.10(6)
C12 C13 C8 121.65(9)
C12 C13 H13 119.2
C8 C13 H13 119.2
C9 C8 C13 118.38(9)
C9 C8 C14 123.45(9)
C13 C8 C14 117.53(9)
C13 C12 C11 118.45(9)
C13 C12 C26 120.27(9)
C11 C12 C26 120.60(9)
C19 C14 C15 118.16(9)
C19 C14 C8 114.55(9)
C15 C14 C8 127.28(9)
C10 C11 C12 121.26(9)
C10 C11 H11 119.4
C12 C11 H11 119.4
C16 C15 C14 118.53(9)
C16 C15 C32 119.03(9)
C14 C15 C32 122.23(8)
C22 C21 C20 119.19(9)
C22 C21 C33 118.89(9)
C20 C21 C33 121.89(9)
C28 C27 C26 119.03(9)
C28 C27 C34 118.67(9)
C26 C27 C34 122.16(8)
C31 C26 C27 117.80(9)
C31 C26 C12 116.21(9)
C27 C26 C12 125.84(9)
C8 C9 C10 121.34(9)
C8 C9 H9 119.3
C10 C9 H9 119.3
C11 C10 C9 118.89(9)
C11 C10 C20 122.43(9)
C9 C10 C20 118.12(9)
C25 C20 C21 118.01(9)
C25 C20 C10 115.35(9)
C21 C20 C10 126.63(9)
C17 C16 C15 122.25(10)
C17 C16 H16 118.9
C15 C16 H16 118.9
C24 C25 C20 122.08(10)
C24 C25 H25 119.0
C20 C25 H25 119.0
C30 C31 C26 122.24(10)
C30 C31 H31 118.9
C26 C31 H31 118.9
C18 C19 C14 122.47(10)
C18 C19 H19 118.8
C14 C19 H19 118.8
C29 C30 C31 119.39(10)
C29 C30 H30 120.3
C31 C30 H30 120.3
C23 C22 C21 121.68(11)
C23 C22 H22 119.2
C21 C22 H22 119.2
C23 C24 C25 119.54(10)
C23 C24 H24 120.2
C25 C24 H24 120.2
C18 C17 C16 119.27(10)
C18 C17 H17 120.4
C16 C17 H17 120.4
C29 C28 C27 121.74(10)
C29 C28 H28 119.1
C27 C28 H28 119.1
C17 C18 C19 119.21(10)
C17 C18 H18 120.4
C19 C18 H18 120.4
C24 C23 C22 119.47(10)
C24 C23 H23 120.3
C22 C23 H23 120.3
C30 C29 C28 119.35(10)
C30 C29 H29 120.3
C28 C29 H29 120.3
O15 C33 C40 107.83(8)
O15 C33 C21 107.79(8)
C40 C33 C21 111.22(8)
O15 C33 C56 107.29(8)
C40 C33 C56 110.53(8)
C21 C33 C56 111.96(8)
O14 C32 C35 108.83(8)
O14 C32 C50 108.37(8)
C35 C32 C50 107.46(8)
O14 C32 C15 106.98(8)
C35 C32 C15 113.77(8)
C50 C32 C15 111.31(8)
O16 C34 C45 108.10(8)
O16 C34 C27 107.01(8)
C45 C34 C27 113.21(8)
O16 C34 C62 105.97(8)
C45 C34 C62 109.78(8)
C27 C34 C62 112.38(8)
N3 C45 C46 121.56(9)
N3 C45 C34 113.03(8)
C46 C45 C34 125.41(9)
N1 C35 C36 121.78(9)
N1 C35 C32 113.38(8)
C36 C35 C32 124.79(9)
N2 C40 C41 121.80(9)
N2 C40 C33 113.61(8)
C41 C40 C33 124.52(9)
C36 C37 C38 119.13(9)
C36 C37 H37 120.4
C38 C37 H37 120.4
N1 C39 C38 121.60(9)
N1 C39 H39 119.2
C38 C39 H39 119.2
C47 C46 C45 118.62(10)
C47 C46 H46 120.7
C45 C46 H46 120.7
C40 C41 C42 118.63(10)
C40 C41 H41 120.7
C42 C41 H41 120.7
C39 C38 C37 119.14(10)
C39 C38 H38 120.4
C37 C38 H38 120.4
C49 C48 C47 118.48(10)
C49 C48 H48 120.8
C47 C48 H48 120.8
C44 C43 C42 118.94(10)
C44 C43 H43 120.5
C42 C43 H43 120.5
N3 C49 C48 121.87(10)
N3 C49 H49 119.1
C48 C49 H49 119.1
N2 C44 C43 121.61(10)
N2 C44 H44 119.2
C43 C44 H44 119.2
C35 C36 C37 118.87(9)
C35 C36 H36 120.6
C37 C36 H36 120.6
C43 C42 C41 119.41(10)
C43 C42 H42 120.3
C41 C42 H42 120.3
C46 C47 C48 119.68(10)
C46 C47 H47 120.2
C48 C47 H47 120.2
N4 C50 C51 122.92(9)
N4 C50 C32 117.76(9)
C51 C50 C32 119.31(9)
N5 C56 C61 122.64(10)
N5 C56 C33 118.60(9)
C61 C56 C33 118.72(9)
C56 N5 C58 117.05(9)
C50 N4 C54 117.78(10)
C62 N6 C66 116.98(10)
N6 C62 C63 122.84(10)
N6 C62 C34 119.03(9)
C63 C62 C34 117.93(9)
C64 C63 C62 119.16(11)
C64 C63 H63 120.4
C62 C63 H63 120.4
C61 C60 C59 118.59(10)
C61 C60 H60 120.7
C59 C60 H60 120.7
C60 C61 C56 119.21(10)
C60 C61 H61 120.4
C56 C61 H61 120.4
C52 C51 C50 118.63(11)
C52 C51 H51 120.7
C50 C51 H51 120.7
N6 C66 C65 124.31(11)
N6 C66 H66 117.8
C65 C66 H66 117.8
C63 C64 C65 118.54(11)
C63 C64 H64 120.7
C65 C64 H64 120.7
C51 C52 C53 119.04(11)
C51 C52 H52 120.5
C53 C52 H52 120.5
N5 C58 C59 124.05(11)
N5 C58 H58 118.0
C59 C58 H58 118.0
C58 C59 C60 118.41(11)
C58 C59 H59 120.8
C60 C59 H59 120.8
C54 C53 C52 118.46(10)
C54 C53 H53 120.8
C52 C53 H53 120.8
C66 C65 C64 118.09(11)
C66 C65 H65 121.0
C64 C65 H65 121.0
N4 C54 C53 123.15(11)
N4 C54 H54 118.4
C53 C54 H54 118.4
C70 O17 C69 110.86(10)
C70 C71 H71A 109.5
C70 C71 H71B 109.5
H71A C71 H71B 109.5
C70 C71 H71C 109.5
H71A C71 H71C 109.5
H71B C71 H71C 109.5
O17 C70 C71 108.80(11)
O17 C70 H70A 109.9
C71 C70 H70A 109.9
O17 C70 H70B 109.9
C71 C70 H70B 109.9
H70A C70 H70B 108.3
O17 C69 C68 108.88(11)
O17 C69 H69A 109.9
C68 C69 H69A 109.9
O17 C69 H69B 109.9
C68 C69 H69B 109.9
H69A C69 H69B 108.3
C69 C68 H68A 109.5
C69 C68 H68B 109.5
H68A C68 H68B 109.5
C69 C68 H68C 109.5
H68A C68 H68C 109.5
H68B C68 H68C 109.5
C74 C72 H72A 109.5
C74 C72 H72B 109.5
H72A C72 H72B 109.5
C74 C72 H72C 109.5
H72A C72 H72C 109.5
H72B C72 H72C 109.5
N7 C74 C72 178.7(2)
C7A F2 C7B 41.6(6)
C7A F3 C7B 44.0(5)
O6A S1A O7A 117.49(10)
O6A S1A O5 113.06(8)
O7A S1A O5 114.44(7)
O6A S1A C7A 104.02(9)
O7A S1A C7A 104.30(8)
O5 S1A C7A 100.94(7)
F3 C7A F1A 107.99(16)
F3 C7A F2 108.03(12)
F1A C7A F2 108.55(13)
F3 C7A S1A 111.34(10)
F1A C7A S1A 111.32(11)
F2 C7A S1A 109.51(13)
O7B S1B O6B 118.0(10)
O7B S1B O5 111.5(5)
O6B S1B O5 113.1(6)
O7B S1B C7B 104.8(7)
O6B S1B C7B 105.5(10)
O5 S1B C7B 101.9(5)
F1B C7B F3 103.7(12)
F1B C7B F2 137.9(13)
F3 C7B F2 93.1(8)
F1B C7B S1B 110.0(10)
F3 C7B S1B 113.1(9)
F2 C7B S1B 97.8(7)

loop_
_geom_bond_atom_site_label_1
_geom_bond_atom_site_label_2
_geom_bond_distance
Mn1 O14 1.8409(7)
Mn1 O1 1.8477(7)
Mn1 O2 1.8906(7)
Mn1 O4 1.9079(7)
Mn1 O9 1.9419(7)
Mn1 N1 2.0523(8)
Mn1 Mn3 2.8206(3)
Mn1 Mn2 2.8323(2)
Mn1 Sc4 3.0686(3)
Mn2 O15 1.8389(7)
Mn2 O2 1.8546(7)
Mn2 O3 1.8985(7)
Mn2 O4 1.9085(7)
Mn2 O11 1.9462(8)
Mn2 N2 2.0535(8)
Mn2 Mn3 2.8432(2)
Mn2 Sc4 3.0736(3)
Mn3 O16 1.8319(7)
Mn3 O3 1.8482(7)
Mn3 O1 1.8886(7)
Mn3 O4 1.9116(7)
Mn3 O13 1.9404(7)
Mn3 N3 2.0636(9)
Mn3 Sc4 3.0632(3)
Sc4 O8 2.1192(8)
Sc4 O10 2.1222(8)
Sc4 O12 2.1323(8)
Sc4 O2 2.1838(7)
Sc4 O1 2.1904(7)
Sc4 O3 2.1933(7)
Sc4 O5 2.1963(8)
O5 S1A 1.4642(9)
O5 S1B 1.496(4)
O13 C2 1.2750(12)
O11 C6 1.2753(13)
O9 C4 1.2801(13)
O8 C4 1.2491(13)
O10 C6 1.2524(13)
O12 C2 1.2553(13)
C4 C3 1.4989(14)
C6 C5 1.4979(15)
C2 C1 1.5017(15)
C1 H1A 0.9800
C1 H1B 0.9800
C1 H1C 0.9800
C5 H5A 0.9800
C5 H5B 0.9800
C5 H5C 0.9800
C3 H3A 0.9800
C3 H3B 0.9800
C3 H3C 0.9800
O15 C33 1.4115(12)
O14 C32 1.4056(12)
O16 C34 1.4097(12)
N1 C39 1.3455(13)
N1 C35 1.3479(13)
N3 C49 1.3419(13)
N3 C45 1.3462(13)
N2 C44 1.3460(13)
N2 C40 1.3461(13)
C13 C12 1.3955(14)
C13 C8 1.4012(14)
C13 H13 0.9500
C8 C9 1.3957(14)
C8 C14 1.4989(14)
C12 C11 1.3989(14)
C12 C26 1.4987(13)
C14 C19 1.4039(14)
C14 C15 1.4152(14)
C11 C10 1.3959(14)
C11 H11 0.9500
C15 C16 1.3984(14)
C15 C32 1.5464(14)
C21 C22 1.4009(14)
C21 C20 1.4116(15)
C21 C33 1.5388(14)
C27 C28 1.3986(14)
C27 C26 1.4160(14)
C27 C34 1.5406(14)
C26 C31 1.4013(14)
C9 C10 1.3968(14)
C9 H9 0.9500
C10 C20 1.5062(14)
C20 C25 1.4031(14)
C16 C17 1.3979(15)
C16 H16 0.9500
C25 C24 1.3937(16)
C25 H25 0.9500
C31 C30 1.3942(15)
C31 H31 0.9500
C19 C18 1.3927(15)
C19 H19 0.9500
C30 C29 1.3833(16)
C30 H30 0.9500
C22 C23 1.3912(16)
C22 H22 0.9500
C24 C23 1.3825(17)
C24 H24 0.9500
C17 C18 1.3832(17)
C17 H17 0.9500
C28 C29 1.3942(15)
C28 H28 0.9500
C18 H18 0.9500
C23 H23 0.9500
C29 H29 0.9500
C33 C40 1.5172(13)
C33 C56 1.5417(14)
C32 C35 1.5123(14)
C32 C50 1.5427(13)
C34 C45 1.5202(14)
C34 C62 1.5467(14)
C45 C46 1.3872(14)
C35 C36 1.3833(14)
C40 C41 1.3856(14)
C37 C36 1.3868(15)
C37 C38 1.3899(15)
C37 H37 0.9500
C39 C38 1.3806(14)
C39 H39 0.9500
C46 C47 1.3834(16)
C46 H46 0.9500
C41 C42 1.3907(15)
C41 H41 0.9500
C38 H38 0.9500
C48 C49 1.3804(15)
C48 C47 1.3942(17)
C48 H48 0.9500
C43 C44 1.3849(15)
C43 C42 1.3862(16)
C43 H43 0.9500
C49 H49 0.9500
C44 H44 0.9500
C36 H36 0.9500
C42 H42 0.9500
C47 H47 0.9500
C50 N4 1.3363(14)
C50 C51 1.3896(15)
C56 N5 1.3334(13)
C56 C61 1.3967(14)
N5 C58 1.3477(15)
N4 C54 1.3415(14)
N6 C62 1.3344(14)
N6 C66 1.3470(15)
C62 C63 1.3923(15)
C63 C64 1.3899(16)
C63 H63 0.9500
C60 C61 1.3803(16)
C60 C59 1.3852(17)
C60 H60 0.9500
C61 H61 0.9500
C51 C52 1.3831(16)
C51 H51 0.9500
C66 C65 1.3804(18)
C66 H66 0.9500
C64 C65 1.3870(18)
C64 H64 0.9500
C52 C53 1.3855(19)
C52 H52 0.9500
C58 C59 1.3753(16)
C58 H58 0.9500
C59 H59 0.9500
C53 C54 1.3846(18)
C53 H53 0.9500
C65 H65 0.9500
C54 H54 0.9500
O17 C70 1.4259(16)
O17 C69 1.4278(17)
C71 C70 1.499(2)
C71 H71A 0.9800
C71 H71B 0.9800
C71 H71C 0.9800
C70 H70A 0.9900
C70 H70B 0.9900
C69 C68 1.492(2)
C69 H69A 0.9900
C69 H69B 0.9900
C68 H68A 0.9800
C68 H68B 0.9800
C68 H68C 0.9800
N7 C74 1.136(3)
C72 C74 1.441(3)
C72 H72A 0.9800
C72 H72B 0.9800
C72 H72C 0.9800
F2 C7A 1.3400(18)
F2 C7B 1.532(13)
F3 C7A 1.3216(19)
F3 C7B 1.433(17)
S1A O6A 1.4271(13)
S1A O7A 1.4313(13)
S1A C7A 1.8270(17)
C7A F1A 1.333(2)
S1B O7B 1.420(10)
S1B O6B 1.419(11)
S1B C7B 1.836(12)
C7B F1B 1.338(15)
